data_4311603
loop_
_publ_author_name
'Scott D. Bunge'
'Timothy J. Boyle'
'Harry D. Pratt'
'Todd M. Alam'
'Mark A. Rodriguez'

_publ_section_title
;
 Synthesis and Characterization of a Series of Rubidium Alkoxides and
 Rubidium-Titanium Double Alkoxides
;
_journal_name_full 'Inorganic Chemistry'
_journal_page_first 6035
_journal_page_last 6041
_journal_paper_doi 10.1021/ic049325x
_journal_volume 43
_journal_year 2004
_chemical_formula_sum 'C60 H120 N2 O10 Rb2 Ti2'
_chemical_formula_weight 1296.32
_chemical_name_common '(6) [TiRb(ONep)5(py)]2'
_chemical_name_systematic
; 
 ? 
;
_space_group_IT_number 14
_symmetry_cell_setting monoclinic
_symmetry_space_group_name_Hall '-P 2ybc'
_symmetry_space_group_name_H-M 'P 1 21/c 1'
_atom_sites_solution_hydrogens geom
_atom_sites_solution_primary direct
_atom_sites_solution_secondary difmap
_audit_creation_method SHELXL-97
_cell_angle_alpha 90.00
_cell_angle_beta 101.573(3)
_cell_angle_gamma 90.00
_cell_formula_units_Z 2
_cell_length_a 11.3747(19)
_cell_length_b 20.282(4)
_cell_length_c 16.399(3)
_cell_measurement_reflns_used 965
_cell_measurement_temperature 178(2)
_cell_measurement_theta_max 24.34
_cell_measurement_theta_min 2.24
_cell_volume 3706.4(12)
_computing_cell_refinement 'Bruker SMART'
_computing_data_collection 'Bruker SMART'
_computing_data_reduction 'Bruker SAINT'
_computing_molecular_graphics 'Bruker SHELXTL'
_computing_publication_material 'Bruker SHELXTL'
_computing_structure_refinement 'SHELXL-97 (Sheldrick, 1997)'
_computing_structure_solution 'SHELXS-97 (Sheldrick, 1990)'
_diffrn_ambient_temperature 178(2)
_diffrn_measured_fraction_theta_full 0.985
_diffrn_measured_fraction_theta_max 0.985
_diffrn_measurement_device_type 'CCD area detector'
_diffrn_measurement_method 'phi and omega scans'
_diffrn_radiation_monochromator graphite
_diffrn_radiation_source 'fine-focus sealed tube'
_diffrn_radiation_type MoK\a
_diffrn_radiation_wavelength 0.71073
_diffrn_reflns_av_R_equivalents 0.0312
_diffrn_reflns_av_sigmaI/netI 0.0337
_diffrn_reflns_limit_h_max 13
_diffrn_reflns_limit_h_min -13
_diffrn_reflns_limit_k_max 24
_diffrn_reflns_limit_k_min -24
_diffrn_reflns_limit_l_max 19
_diffrn_reflns_limit_l_min -19
_diffrn_reflns_number 24859
_diffrn_reflns_theta_full 25.31
_diffrn_reflns_theta_max 25.31
_diffrn_reflns_theta_min 1.62
_exptl_absorpt_coefficient_mu 1.568
_exptl_absorpt_correction_type none
_exptl_crystal_colour colorless
_exptl_crystal_density_diffrn 1.162
_exptl_crystal_density_meas ?
_exptl_crystal_density_method .
_exptl_crystal_description block
_exptl_crystal_F_000 1384
_exptl_crystal_size_max 0.403
_exptl_crystal_size_mid 0.150
_exptl_crystal_size_min 0.140
_refine_diff_density_max 0.432
_refine_diff_density_min -0.230
_refine_diff_density_rms 0.056
_refine_ls_extinction_method none
_refine_ls_goodness_of_fit_ref 1.057
_refine_ls_hydrogen_treatment mixed
_refine_ls_matrix_type full
_refine_ls_number_parameters 412
_refine_ls_number_reflns 6652
_refine_ls_number_restraints 0
_refine_ls_restrained_S_all 1.057
_refine_ls_R_factor_all 0.0537
_refine_ls_R_factor_gt 0.0393
_refine_ls_shift/su_max 0.002
_refine_ls_shift/su_mean 0.000
_refine_ls_structure_factor_coef Fsqd
_refine_ls_weighting_details 'calc w=1/[\s^2^(Fo^2^)+(0.0428P)^2^+1.4124P] where P=(Fo^2^+2Fc^2^)/3'
_refine_ls_weighting_scheme calc
_refine_ls_wR_factor_gt 0.0826
_refine_ls_wR_factor_ref 0.0871
_reflns_number_gt 5588
_reflns_number_total 6652
_reflns_threshold_expression >2sigma(I)
_cod_data_source_file ic049325xsi20040709_105139_4.cif
_cod_data_source_block hdp005s
_cod_depositor_comments
;
The following automatic conversions were performed:
'_symmetry_cell_setting' value 'Monoclinic' changed to 'monoclinic'
according to '/home/saulius/struct/CIF-dictionaries/cif_core.dic'
dictionary named 'cif_core.dic' version 2.4.1 from 2010-06-29.

Automatic conversion script
Id: cif_fix_enum 1527 2010-12-29 10:47:43Z saulius 
;
_cod_original_cell_volume 3706.4(11)
_cod_database_code 4311603

loop_
_symmetry_equiv_pos_as_xyz
'x, y, z'
'-x, y+1/2, -z+1/2'
'-x, -y, -z'
'x, -y-1/2, z-1/2'

loop_
_atom_site_label
_atom_site_type_symbol
_atom_site_fract_x
_atom_site_fract_y
_atom_site_fract_z
_atom_site_U_iso_or_equiv
_atom_site_adp_type
_atom_site_occupancy
_atom_site_symmetry_multiplicity
_atom_site_calc_flag
_atom_site_refinement_flags
_atom_site_disorder_assembly
_atom_site_disorder_group
Ti1 Ti 0.08447(4) -0.00692(2) 0.18188(2) 0.02482(11) Uani 1 1 d . . .
Rb1 Rb 0.12414(2) 0.083108(12) 0.006571(15) 0.03449(9) Uani 1 1 d . . .
N1 N 0.2318(3) 0.22258(13) 0.00361(17) 0.0592(7) Uani 1 1 d . . .
O1 O 0.10953(14) -0.05643(8) 0.08922(10) 0.0286(4) Uani 1 1 d . . .
O2 O -0.07215(14) -0.04454(8) 0.16871(10) 0.0299(4) Uani 1 1 d . . .
O3 O 0.12480(15) -0.03832(9) 0.28892(10) 0.0360(4) Uani 1 1 d . . .
O4 O 0.01554(14) 0.07628(8) 0.15703(10) 0.0291(4) Uani 1 1 d . . .
O5 O 0.23648(14) 0.03377(8) 0.18323(10) 0.0323(4) Uani 1 1 d . . .
C1 C 0.2140(2) -0.07393(13) 0.06013(16) 0.0312(6) Uani 1 1 d . . .
C2 C 0.2578(2) -0.14375(13) 0.08431(16) 0.0347(6) Uani 1 1 d . . .
C3 C 0.3057(3) -0.14673(15) 0.17859(17) 0.0499(8) Uani 1 1 d . . .
H3A H 0.2404 -0.1372 0.2077 0.075 Uiso 1 1 calc R . .
H3B H 0.3696 -0.1140 0.1943 0.075 Uiso 1 1 calc R . .
H3C H 0.3377 -0.1909 0.1939 0.075 Uiso 1 1 calc R . .
C4 C 0.3592(3) -0.15947(16) 0.0385(2) 0.0530(8) Uani 1 1 d . . .
H4A H 0.3952 -0.2020 0.0577 0.079 Uiso 1 1 calc R . .
H4B H 0.4205 -0.1249 0.0500 0.079 Uiso 1 1 calc R . .
H4C H 0.3268 -0.1616 -0.0215 0.079 Uiso 1 1 calc R . .
C5 C 0.1564(3) -0.19322(13) 0.05939(17) 0.0425(7) Uani 1 1 d . . .
H5A H 0.0935 -0.1845 0.0910 0.064 Uiso 1 1 calc R . .
H5B H 0.1874 -0.2380 0.0714 0.064 Uiso 1 1 calc R . .
H5C H 0.1228 -0.1890 -0.0003 0.064 Uiso 1 1 calc R . .
C6 C -0.1107(2) -0.10339(13) 0.19987(18) 0.0339(6) Uani 1 1 d . . .
C7 C -0.2358(2) -0.09812(13) 0.22054(18) 0.0392(6) Uani 1 1 d . . .
C8 C -0.2726(3) -0.16708(15) 0.2439(2) 0.0581(9) Uani 1 1 d . . .
H8A H -0.3510 -0.1648 0.2600 0.087 Uiso 1 1 calc R . .
H8B H -0.2127 -0.1840 0.2907 0.087 Uiso 1 1 calc R . .
H8C H -0.2777 -0.1966 0.1961 0.087 Uiso 1 1 calc R . .
C9 C -0.2312(3) -0.05093(15) 0.2935(2) 0.0522(8) Uani 1 1 d . . .
H9A H -0.3099 -0.0496 0.3091 0.078 Uiso 1 1 calc R . .
H9B H -0.2099 -0.0067 0.2773 0.078 Uiso 1 1 calc R . .
H9C H -0.1708 -0.0662 0.3410 0.078 Uiso 1 1 calc R . .
C10 C -0.3245(3) -0.07247(19) 0.1453(2) 0.0536(8) Uani 1 1 d . . .
C11 C 0.2280(3) -0.03423(14) 0.35239(16) 0.0430(7) Uani 1 1 d . . .
H11A H 0.2400 0.0122 0.3707 0.052 Uiso 1 1 calc R . .
H11B H 0.2986 -0.0478 0.3296 0.052 Uiso 1 1 calc R . .
C12 C 0.2211(3) -0.07658(15) 0.42671(16) 0.0471(7) Uani 1 1 d . . .
C13 C 0.2103(5) -0.14755(18) 0.4001(3) 0.129(2) Uani 1 1 d . . .
H13A H 0.1374 -0.1534 0.3573 0.194 Uiso 1 1 calc R . .
H13B H 0.2060 -0.1754 0.4482 0.194 Uiso 1 1 calc R . .
H13C H 0.2805 -0.1601 0.3773 0.194 Uiso 1 1 calc R . .
C14 C 0.3350(4) -0.06782(19) 0.4921(2) 0.0734(11) Uani 1 1 d . . .
H14A H 0.3339 -0.0981 0.5385 0.110 Uiso 1 1 calc R . .
H14B H 0.3398 -0.0223 0.5126 0.110 Uiso 1 1 calc R . .
H14C H 0.4049 -0.0774 0.4675 0.110 Uiso 1 1 calc R . .
C15 C 0.1164(4) -0.0539(3) 0.4624(2) 0.131(2) Uani 1 1 d . . .
H15A H 0.0424 -0.0581 0.4202 0.196 Uiso 1 1 calc R . .
H15B H 0.1280 -0.0076 0.4796 0.196 Uiso 1 1 calc R . .
H15C H 0.1104 -0.0810 0.5108 0.196 Uiso 1 1 calc R . .
C16 C -0.0928(2) 0.10291(13) 0.17083(16) 0.0307(6) Uani 1 1 d . . .
C17 C -0.0782(2) 0.15177(13) 0.24233(16) 0.0359(6) Uani 1 1 d . . .
C18 C -0.0180(3) 0.11815(18) 0.32292(18) 0.0583(9) Uani 1 1 d . . .
H18A H -0.0643 0.0790 0.3320 0.087 Uiso 1 1 calc R . .
H18B H -0.0146 0.1488 0.3695 0.087 Uiso 1 1 calc R . .
H18C H 0.0636 0.1050 0.3191 0.087 Uiso 1 1 calc R . .
C19 C -0.2043(3) 0.17446(17) 0.2487(2) 0.0617(9) Uani 1 1 d . . .
H19A H -0.2453 0.1923 0.1949 0.093 Uiso 1 1 calc R . .
H19B H -0.1985 0.2087 0.2914 0.093 Uiso 1 1 calc R . .
H19C H -0.2498 0.1369 0.2638 0.093 Uiso 1 1 calc R . .
C20 C -0.0038(3) 0.21062(14) 0.2256(2) 0.0602(9) Uani 1 1 d . . .
H20A H 0.0750 0.1954 0.2179 0.090 Uiso 1 1 calc R . .
H20B H 0.0064 0.2411 0.2729 0.090 Uiso 1 1 calc R . .
H20C H -0.0449 0.2333 0.1751 0.090 Uiso 1 1 calc R . .
C21 C 0.2802(2) 0.09470(13) 0.21570(18) 0.0346(6) Uani 1 1 d . . .
C22 C 0.4154(2) 0.10326(13) 0.22168(17) 0.0374(6) Uani 1 1 d . . .
C23 C 0.4475(3) 0.09155(16) 0.1371(2) 0.0540(8) Uani 1 1 d . . .
H23A H 0.4261 0.0463 0.1189 0.081 Uiso 1 1 calc R . .
H23B H 0.5339 0.0981 0.1414 0.081 Uiso 1 1 calc R . .
H23C H 0.4031 0.1226 0.0965 0.081 Uiso 1 1 calc R . .
C24 C 0.4831(3) 0.05481(17) 0.2848(2) 0.0571(8) Uani 1 1 d . . .
H24A H 0.4592 0.0097 0.2675 0.086 Uiso 1 1 calc R . .
H24B H 0.4642 0.0635 0.3395 0.086 Uiso 1 1 calc R . .
H24C H 0.5696 0.0600 0.2880 0.086 Uiso 1 1 calc R . .
C25 C 0.4468(3) 0.17395(19) 0.2498(3) 0.0616(10) Uani 1 1 d . . .
C26 C 0.3392(3) 0.24001(17) -0.0061(2) 0.0703(10) Uani 1 1 d . . .
H26 H 0.3934 0.2059 -0.0135 0.084 Uiso 1 1 calc R . .
C27 C 0.3784(4) 0.3030(2) -0.0064(3) 0.0865(13) Uani 1 1 d . . .
H27 H 0.4573 0.3123 -0.0141 0.104 Uiso 1 1 calc R . .
C28 C 0.3039(5) 0.3519(2) 0.0042(3) 0.0897(14) Uani 1 1 d . . .
H28 H 0.3297 0.3965 0.0052 0.108 Uiso 1 1 calc R . .
C29 C 0.1927(4) 0.3371(2) 0.0134(2) 0.0841(13) Uani 1 1 d . . .
H29 H 0.1373 0.3710 0.0191 0.101 Uiso 1 1 calc R . .
C30 C 0.1601(3) 0.2711(2) 0.0145(2) 0.0716(10) Uani 1 1 d . . .
H30 H 0.0823 0.2606 0.0235 0.086 Uiso 1 1 calc R . .
H1A H 0.278(2) -0.0424(11) 0.0794(13) 0.020(6) Uiso 1 1 d . . .
H1B H 0.191(2) -0.0714(12) 0.0002(16) 0.032(7) Uiso 1 1 d . . .
H6A H -0.112(2) -0.1396(12) 0.1599(15) 0.028(6) Uiso 1 1 d . . .
H6B H -0.057(2) -0.1178(12) 0.2479(16) 0.028(6) Uiso 1 1 d . . .
H10A H -0.403(3) -0.0686(16) 0.159(2) 0.071(10) Uiso 1 1 d . . .
H10B H -0.304(3) -0.0296(16) 0.1274(18) 0.054(9) Uiso 1 1 d . . .
H10C H -0.332(3) -0.1021(16) 0.098(2) 0.063(10) Uiso 1 1 d . . .
H16A H -0.145(2) 0.0677(13) 0.1820(16) 0.036(7) Uiso 1 1 d . . .
H16B H -0.132(2) 0.1277(12) 0.1215(16) 0.032(7) Uiso 1 1 d . . .
H21A H 0.242(2) 0.1302(13) 0.1805(16) 0.032(7) Uiso 1 1 d . . .
H21B H 0.261(2) 0.1025(13) 0.2715(18) 0.044(8) Uiso 1 1 d . . .
H25C H 0.403(4) 0.203(2) 0.211(3) 0.103(16) Uiso 1 1 d . . .
H25A H 0.423(3) 0.1820(16) 0.301(2) 0.061(10) Uiso 1 1 d . . .
H25B H 0.530(3) 0.1809(16) 0.2591(19) 0.064(10) Uiso 1 1 d . . .

loop_
_atom_site_aniso_label
_atom_site_aniso_U_11
_atom_site_aniso_U_22
_atom_site_aniso_U_33
_atom_site_aniso_U_23
_atom_site_aniso_U_13
_atom_site_aniso_U_12
Ti1 0.0240(2) 0.0261(2) 0.0241(2) -0.00045(17) 0.00399(17) 0.00038(18)
Rb1 0.03331(14) 0.03692(15) 0.03145(14) 0.00451(11) 0.00227(10) -0.00727(11)
N1 0.0624(18) 0.0437(15) 0.0731(19) -0.0047(14) 0.0178(15) -0.0091(14)
O1 0.0244(9) 0.0306(9) 0.0304(9) -0.0059(7) 0.0047(7) 0.0006(7)
O2 0.0274(9) 0.0300(9) 0.0322(9) 0.0019(7) 0.0054(7) -0.0027(7)
O3 0.0324(10) 0.0473(11) 0.0260(9) 0.0040(8) 0.0001(7) -0.0013(8)
O4 0.0272(9) 0.0284(9) 0.0329(9) -0.0009(7) 0.0089(7) 0.0020(7)
O5 0.0254(9) 0.0309(9) 0.0399(10) -0.0059(8) 0.0046(7) -0.0022(7)
C1 0.0297(14) 0.0339(14) 0.0319(14) -0.0068(11) 0.0105(11) -0.0039(11)
C2 0.0324(14) 0.0353(14) 0.0361(14) -0.0055(11) 0.0059(11) 0.0030(11)
C3 0.0546(19) 0.0492(18) 0.0415(16) -0.0002(14) -0.0011(14) 0.0135(15)
C4 0.0391(17) 0.0571(19) 0.064(2) -0.0161(16) 0.0140(15) 0.0081(14)
C5 0.0518(18) 0.0324(15) 0.0441(16) -0.0001(12) 0.0115(13) 0.0016(13)
C6 0.0331(15) 0.0293(14) 0.0386(15) 0.0012(12) 0.0054(12) -0.0005(11)
C7 0.0335(15) 0.0367(15) 0.0501(17) 0.0009(12) 0.0148(13) -0.0062(12)
C8 0.056(2) 0.0455(18) 0.080(2) 0.0017(16) 0.0308(17) -0.0127(15)
C9 0.0553(19) 0.0468(18) 0.063(2) -0.0011(15) 0.0315(16) -0.0004(15)
C10 0.0309(17) 0.056(2) 0.072(2) 0.0031(19) 0.0059(16) -0.0030(15)
C11 0.0447(17) 0.0439(16) 0.0354(15) 0.0030(13) -0.0037(12) 0.0004(13)
C12 0.0559(19) 0.0531(18) 0.0271(14) 0.0057(13) -0.0040(13) -0.0039(15)
C13 0.233(6) 0.045(2) 0.072(3) 0.026(2) -0.059(3) -0.033(3)
C14 0.084(3) 0.070(2) 0.049(2) 0.0067(17) -0.0252(18) 0.004(2)
C15 0.078(3) 0.274(7) 0.044(2) 0.035(3) 0.022(2) 0.012(4)
C16 0.0279(14) 0.0322(14) 0.0311(14) -0.0003(11) 0.0039(11) 0.0044(11)
C17 0.0340(14) 0.0345(14) 0.0399(15) -0.0092(12) 0.0089(12) 0.0014(12)
C18 0.064(2) 0.076(2) 0.0343(16) -0.0129(16) 0.0083(15) -0.0026(18)
C19 0.0447(18) 0.064(2) 0.078(2) -0.0325(18) 0.0179(17) 0.0060(16)
C20 0.054(2) 0.0346(17) 0.095(3) -0.0152(17) 0.0217(18) -0.0038(14)
C21 0.0293(14) 0.0315(15) 0.0421(16) -0.0074(12) 0.0048(12) -0.0018(11)
C22 0.0241(13) 0.0367(15) 0.0506(16) -0.0113(12) 0.0054(12) -0.0026(11)
C23 0.0390(17) 0.062(2) 0.066(2) -0.0083(16) 0.0213(15) -0.0089(15)
C24 0.0286(16) 0.067(2) 0.069(2) -0.0021(18) -0.0043(14) -0.0012(15)
C25 0.0374(19) 0.052(2) 0.096(3) -0.028(2) 0.017(2) -0.0137(16)
C26 0.076(3) 0.049(2) 0.096(3) -0.0126(19) 0.040(2) -0.0087(18)
C27 0.106(3) 0.060(3) 0.103(3) -0.007(2) 0.043(3) -0.028(2)
C28 0.119(4) 0.041(2) 0.099(3) 0.002(2) -0.003(3) -0.012(2)
C29 0.087(3) 0.064(3) 0.084(3) -0.027(2) -0.024(2) 0.030(2)
C30 0.054(2) 0.084(3) 0.071(2) -0.019(2) -0.0007(18) -0.001(2)

loop_
_atom_type_symbol
_atom_type_description
_atom_type_scat_dispersion_real
_atom_type_scat_dispersion_imag
_atom_type_scat_source
C C 0.0033 0.0016 'International Tables Vol C Tables 4.2.6.8 and 6.1.1.4'
H H 0.0000 0.0000 'International Tables Vol C Tables 4.2.6.8 and 6.1.1.4'
N N 0.0061 0.0033 'International Tables Vol C Tables 4.2.6.8 and 6.1.1.4'
O O 0.0106 0.0060 'International Tables Vol C Tables 4.2.6.8 and 6.1.1.4'
Ti Ti 0.2776 0.4457 'International Tables Vol C Tables 4.2.6.8 and 6.1.1.4'
Rb Rb -0.9393 2.9676 'International Tables Vol C Tables 4.2.6.8 and 6.1.1.4'

loop_
_geom_angle_atom_site_label_1
_geom_angle_atom_site_label_2
_geom_angle_atom_site_label_3
_geom_angle
_geom_angle_site_symmetry_1
_geom_angle_site_symmetry_3
_geom_angle_publ_flag
O3 Ti1 O4 122.30(8) . . ?
O3 Ti1 O1 122.35(8) . . ?
O4 Ti1 O1 115.36(7) . . ?
O3 Ti1 O2 91.03(7) . . ?
O4 Ti1 O2 89.72(7) . . ?
O1 Ti1 O2 89.11(7) . . ?
O3 Ti1 O5 94.97(8) . . ?
O4 Ti1 O5 87.24(7) . . ?
O1 Ti1 O5 87.52(7) . . ?
O2 Ti1 O5 173.99(7) . . ?
O3 Ti1 Rb1 128.87(6) . 3 ?
O4 Ti1 Rb1 91.34(5) . 3 ?
O1 Ti1 Rb1 45.96(5) . 3 ?
O2 Ti1 Rb1 48.22(5) . 3 ?
O5 Ti1 Rb1 126.64(5) . 3 ?
O1 Rb1 O2 54.95(4) 3 3 ?
O1 Rb1 O4 87.24(5) 3 . ?
O2 Rb1 O4 140.11(4) 3 . ?
O1 Rb1 N1 119.58(6) 3 . ?
O2 Rb1 N1 103.44(6) 3 . ?
O4 Rb1 N1 106.72(6) . . ?
O1 Rb1 O5 128.24(5) 3 . ?
O2 Rb1 O5 143.10(5) 3 . ?
O4 Rb1 O5 50.93(4) . . ?
N1 Rb1 O5 102.76(6) . . ?
O1 Rb1 O1 86.73(4) 3 . ?
O2 Rb1 O1 99.47(4) 3 . ?
O4 Rb1 O1 62.35(4) . . ?
N1 Rb1 O1 152.08(6) . . ?
O5 Rb1 O1 49.79(4) . . ?
O1 Rb1 C6 67.81(6) 3 3 ?
O2 Rb1 C6 24.33(5) 3 3 ?
O4 Rb1 C6 153.18(6) . 3 ?
N1 Rb1 C6 79.12(7) . 3 ?
O5 Rb1 C6 154.82(6) . 3 ?
O1 Rb1 C6 122.88(5) . 3 ?
O1 Rb1 C10 104.45(6) 3 3 ?
O2 Rb1 C10 49.73(6) 3 3 ?
O4 Rb1 C10 165.58(6) . 3 ?
N1 Rb1 C10 75.12(8) . 3 ?
O5 Rb1 C10 114.65(6) . 3 ?
O1 Rb1 C10 109.20(6) . 3 ?
C6 Rb1 C10 40.94(7) 3 3 ?
O1 Rb1 Ti1 28.42(3) 3 3 ?
O2 Rb1 Ti1 29.17(3) 3 3 ?
O4 Rb1 Ti1 110.96(3) . 3 ?
N1 Rb1 Ti1 122.78(5) . 3 ?
O5 Rb1 Ti1 134.41(3) . 3 ?
O1 Rb1 Ti1 84.67(3) . 3 ?
C6 Rb1 Ti1 49.04(5) 3 3 ?
C10 Rb1 Ti1 78.40(6) 3 3 ?
O1 Rb1 Rb1 46.08(3) 3 3 ?
O2 Rb1 Rb1 75.17(3) 3 3 ?
O4 Rb1 Rb1 68.52(3) . 3 ?
N1 Rb1 Rb1 163.66(6) . 3 ?
O5 Rb1 Rb1 86.45(3) . 3 ?
O1 Rb1 Rb1 40.65(3) . 3 ?
C6 Rb1 Rb1 98.36(5) 3 3 ?
C10 Rb1 Rb1 113.59(6) 3 3 ?
Ti1 Rb1 Rb1 50.146(10) 3 3 ?
O1 Rb1 H1A 115.9(4) 3 . ?
O2 Rb1 H1A 98.2(4) 3 . ?
O4 Rb1 H1A 86.6(4) . . ?
N1 Rb1 H1A 123.3(4) . . ?
O5 Rb1 H1A 45.3(4) . . ?
O1 Rb1 H1A 36.3(4) . . ?
C6 Rb1 H1A 112.5(4) 3 . ?
C10 Rb1 H1A 80.7(4) 3 . ?
Ti1 Rb1 H1A 100.7(4) 3 . ?
Rb1 Rb1 H1A 72.7(4) 3 . ?
O1 Rb1 H1B 89.9(5) 3 . ?
O2 Rb1 H1B 73.2(5) 3 . ?
O4 Rb1 H1B 97.0(5) . . ?
N1 Rb1 H1B 142.3(5) . . ?
O5 Rb1 H1B 70.1(5) . . ?
O1 Rb1 H1B 34.7(5) . . ?
C6 Rb1 H1B 92.8(5) 3 . ?
C10 Rb1 H1B 75.0(5) 3 . ?
Ti1 Rb1 H1B 72.2(5) 3 . ?
Rb1 Rb1 H1B 53.5(5) 3 . ?
H1A Rb1 H1B 28.5(6) . . ?
O1 Rb1 H21A 139.5(5) 3 . ?
O2 Rb1 H21A 165.3(5) 3 . ?
O4 Rb1 H21A 54.4(5) . . ?
N1 Rb1 H21A 68.0(5) . . ?
O5 Rb1 H21A 37.2(5) . . ?
O1 Rb1 H21A 86.0(5) . . ?
C6 Rb1 H21A 145.1(5) 3 . ?
C10 Rb1 H21A 115.6(5) 3 . ?
Ti1 Rb1 H21A 165.3(5) 3 . ?
Rb1 Rb1 H21A 116.5(5) 3 . ?
H1A Rb1 H21A 78.1(6) . . ?
H1B Rb1 H21A 105.7(7) . . ?
C26 N1 C30 115.7(3) . . ?
C26 N1 Rb1 129.1(2) . . ?
C30 N1 Rb1 115.1(2) . . ?
C1 O1 Ti1 132.70(15) . . ?
C1 O1 Rb1 121.35(14) . 3 ?
Ti1 O1 Rb1 105.61(6) . 3 ?
C1 O1 Rb1 87.70(13) . . ?
Ti1 O1 Rb1 84.16(6) . . ?
Rb1 O1 Rb1 93.27(4) 3 . ?
C6 O2 Ti1 130.66(15) . . ?
C6 O2 Rb1 96.56(14) . 3 ?
Ti1 O2 Rb1 102.61(6) . 3 ?
C11 O3 Ti1 134.29(17) . . ?
C16 O4 Ti1 130.89(15) . . ?
C16 O4 Rb1 129.73(14) . . ?
Ti1 O4 Rb1 89.83(6) . . ?
C21 O5 Ti1 129.65(15) . . ?
C21 O5 Rb1 96.87(15) . . ?
Ti1 O5 Rb1 85.76(6) . . ?
O1 C1 C2 113.5(2) . . ?
O1 C1 H1A 110.6(13) . . ?
C2 C1 H1A 109.8(13) . . ?
O1 C1 H1B 105.0(15) . . ?
C2 C1 H1B 108.7(15) . . ?
H1A C1 H1B 109(2) . . ?
C5 C2 C1 110.5(2) . . ?
C5 C2 C4 109.6(2) . . ?
C1 C2 C4 107.7(2) . . ?
C5 C2 C3 110.0(2) . . ?
C1 C2 C3 109.3(2) . . ?
C4 C2 C3 109.7(2) . . ?
C2 C3 H3A 109.5 . . ?
C2 C3 H3B 109.5 . . ?
H3A C3 H3B 109.5 . . ?
C2 C3 H3C 109.5 . . ?
H3A C3 H3C 109.5 . . ?
H3B C3 H3C 109.5 . . ?
C2 C4 H4A 109.5 . . ?
C2 C4 H4B 109.5 . . ?
H4A C4 H4B 109.5 . . ?
C2 C4 H4C 109.5 . . ?
H4A C4 H4C 109.5 . . ?
H4B C4 H4C 109.5 . . ?
C2 C5 H5A 109.5 . . ?
C2 C5 H5B 109.5 . . ?
H5A C5 H5B 109.5 . . ?
C2 C5 H5C 109.5 . . ?
H5A C5 H5C 109.5 . . ?
H5B C5 H5C 109.5 . . ?
O2 C6 C7 113.2(2) . . ?
O2 C6 Rb1 59.11(12) . 3 ?
C7 C6 Rb1 110.84(17) . 3 ?
O2 C6 H6A 111.0(14) . . ?
C7 C6 H6A 108.0(14) . . ?
Rb1 C6 H6A 55.4(14) 3 . ?
O2 C6 H6B 111.8(15) . . ?
C7 C6 H6B 108.1(15) . . ?
Rb1 C6 H6B 140.1(15) 3 . ?
H6A C6 H6B 104(2) . . ?
C10 C7 C9 109.6(3) . . ?
C10 C7 C6 109.8(2) . . ?
C9 C7 C6 109.3(2) . . ?
C10 C7 C8 110.2(3) . . ?
C9 C7 C8 110.2(2) . . ?
C6 C7 C8 107.7(2) . . ?
C7 C8 H8A 109.5 . . ?
C7 C8 H8B 109.5 . . ?
H8A C8 H8B 109.5 . . ?
C7 C8 H8C 109.5 . . ?
H8A C8 H8C 109.5 . . ?
H8B C8 H8C 109.5 . . ?
C7 C9 H9A 109.5 . . ?
C7 C9 H9B 109.5 . . ?
H9A C9 H9B 109.5 . . ?
C7 C9 H9C 109.5 . . ?
H9A C9 H9C 109.5 . . ?
H9B C9 H9C 109.5 . . ?
C7 C10 Rb1 97.36(18) . 3 ?
C7 C10 H10A 109(2) . . ?
Rb1 C10 H10A 152(2) 3 . ?
C7 C10 H10B 113.4(18) . . ?
Rb1 C10 H10B 68.4(18) 3 . ?
H10A C10 H10B 107(3) . . ?
C7 C10 H10C 112.3(19) . . ?
Rb1 C10 H10C 52.8(19) 3 . ?
H10A C10 H10C 107(3) . . ?
H10B C10 H10C 108(3) . . ?
O3 C11 C12 113.2(2) . . ?
O3 C11 H11A 108.9 . . ?
C12 C11 H11A 108.9 . . ?
O3 C11 H11B 108.9 . . ?
C12 C11 H11B 108.9 . . ?
H11A C11 H11B 107.7 . . ?
C15 C12 C13 112.5(4) . . ?
C15 C12 C11 108.3(3) . . ?
C13 C12 C11 109.0(3) . . ?
C15 C12 C14 108.6(3) . . ?
C13 C12 C14 109.1(3) . . ?
C11 C12 C14 109.3(3) . . ?
C12 C13 H13A 109.5 . . ?
C12 C13 H13B 109.5 . . ?
H13A C13 H13B 109.5 . . ?
C12 C13 H13C 109.5 . . ?
H13A C13 H13C 109.5 . . ?
H13B C13 H13C 109.5 . . ?
C12 C14 H14A 109.5 . . ?
C12 C14 H14B 109.5 . . ?
H14A C14 H14B 109.5 . . ?
C12 C14 H14C 109.5 . . ?
H14A C14 H14C 109.5 . . ?
H14B C14 H14C 109.5 . . ?
C12 C15 H15A 109.5 . . ?
C12 C15 H15B 109.5 . . ?
H15A C15 H15B 109.5 . . ?
C12 C15 H15C 109.5 . . ?
H15A C15 H15C 109.5 . . ?
H15B C15 H15C 109.5 . . ?
O4 C16 C17 114.3(2) . . ?
O4 C16 H16A 109.9(16) . . ?
C17 C16 H16A 108.1(15) . . ?
O4 C16 H16B 109.4(14) . . ?
C17 C16 H16B 105.3(14) . . ?
H16A C16 H16B 110(2) . . ?
C16 C17 C20 110.6(2) . . ?
C16 C17 C18 109.8(2) . . ?
C20 C17 C18 109.8(2) . . ?
C16 C17 C19 106.9(2) . . ?
C20 C17 C19 109.9(2) . . ?
C18 C17 C19 109.9(2) . . ?
C17 C18 H18A 109.5 . . ?
C17 C18 H18B 109.5 . . ?
H18A C18 H18B 109.5 . . ?
C17 C18 H18C 109.5 . . ?
H18A C18 H18C 109.5 . . ?
H18B C18 H18C 109.5 . . ?
C17 C19 H19A 109.5 . . ?
C17 C19 H19B 109.5 . . ?
H19A C19 H19B 109.5 . . ?
C17 C19 H19C 109.5 . . ?
H19A C19 H19C 109.5 . . ?
H19B C19 H19C 109.5 . . ?
C17 C20 H20A 109.5 . . ?
C17 C20 H20B 109.5 . . ?
H20A C20 H20B 109.5 . . ?
C17 C20 H20C 109.5 . . ?
H20A C20 H20C 109.5 . . ?
H20B C20 H20C 109.5 . . ?
O5 C21 C22 113.6(2) . . ?
O5 C21 H21A 110.4(15) . . ?
C22 C21 H21A 106.0(15) . . ?
O5 C21 H21B 111.4(16) . . ?
C22 C21 H21B 109.0(16) . . ?
H21A C21 H21B 106(2) . . ?
C24 C22 C23 109.7(2) . . ?
C24 C22 C25 110.2(3) . . ?
C23 C22 C25 109.7(3) . . ?
C24 C22 C21 109.6(2) . . ?
C23 C22 C21 110.2(2) . . ?
C25 C22 C21 107.3(2) . . ?
C22 C23 H23A 109.5 . . ?
C22 C23 H23B 109.5 . . ?
H23A C23 H23B 109.5 . . ?
C22 C23 H23C 109.5 . . ?
H23A C23 H23C 109.5 . . ?
H23B C23 H23C 109.5 . . ?
C22 C24 H24A 109.5 . . ?
C22 C24 H24B 109.5 . . ?
H24A C24 H24B 109.5 . . ?
C22 C24 H24C 109.5 . . ?
H24A C24 H24C 109.5 . . ?
H24B C24 H24C 109.5 . . ?
C22 C25 H25C 109(3) . . ?
C22 C25 H25A 110(2) . . ?
H25C C25 H25A 106(3) . . ?
C22 C25 H25B 111(2) . . ?
H25C C25 H25B 113(3) . . ?
H25A C25 H25B 107(3) . . ?
N1 C26 C27 124.8(4) . . ?
N1 C26 H26 117.6 . . ?
C27 C26 H26 117.6 . . ?
C28 C27 C26 118.8(4) . . ?
C28 C27 H27 120.6 . . ?
C26 C27 H27 120.6 . . ?
C29 C28 C27 119.1(4) . . ?
C29 C28 H28 120.5 . . ?
C27 C28 H28 120.5 . . ?
C28 C29 C30 118.6(4) . . ?
C28 C29 H29 120.7 . . ?
C30 C29 H29 120.7 . . ?
N1 C30 C29 123.0(4) . . ?
N1 C30 H30 118.5 . . ?
C29 C30 H30 118.5 . . ?

loop_
_geom_bond_atom_site_label_1
_geom_bond_atom_site_label_2
_geom_bond_distance
_geom_bond_site_symmetry_2
_geom_bond_publ_flag
Ti1 O3 1.8369(17) . ?
Ti1 O4 1.8709(16) . ?
Ti1 O1 1.8901(16) . ?
Ti1 O2 1.9101(17) . ?
Ti1 O5 1.9119(17) . ?
Ti1 Rb1 3.8246(6) 3 ?
Rb1 O1 2.8548(16) 3 ?
Rb1 O2 2.9226(17) 3 ?
Rb1 O4 2.9760(16) . ?
Rb1 N1 3.087(3) . ?
Rb1 O5 3.0890(18) . ?
Rb1 O1 3.1566(17) . ?
Rb1 C6 3.383(3) 3 ?
Rb1 C10 3.704(4) 3 ?
Rb1 Ti1 3.8246(6) 3 ?
Rb1 Rb1 4.3753(7) 3 ?
Rb1 H1A 3.18(2) . ?
Rb1 H1B 3.23(2) . ?
Rb1 H21A 3.05(2) . ?
N1 C26 1.311(4) . ?
N1 C30 1.314(4) . ?
O1 C1 1.411(3) . ?
O1 Rb1 2.8548(16) 3 ?
O2 C6 1.403(3) . ?
O2 Rb1 2.9226(17) 3 ?
O3 C11 1.406(3) . ?
O4 C16 1.404(3) . ?
O5 C21 1.397(3) . ?
C1 C2 1.527(4) . ?
C1 H1A 0.97(2) . ?
C1 H1B 0.97(3) . ?
C2 C5 1.522(4) . ?
C2 C4 1.531(4) . ?
C2 C3 1.534(4) . ?
C3 H3A 0.9800 . ?
C3 H3B 0.9800 . ?
C3 H3C 0.9800 . ?
C4 H4A 0.9800 . ?
C4 H4B 0.9800 . ?
C4 H4C 0.9800 . ?
C5 H5A 0.9800 . ?
C5 H5B 0.9800 . ?
C5 H5C 0.9800 . ?
C6 C7 1.530(4) . ?
C6 Rb1 3.383(3) 3 ?
C6 H6A 0.98(2) . ?
C6 H6B 0.94(3) . ?
C7 C10 1.521(4) . ?
C7 C9 1.525(4) . ?
C7 C8 1.531(4) . ?
C8 H8A 0.9800 . ?
C8 H8B 0.9800 . ?
C8 H8C 0.9800 . ?
C9 H9A 0.9800 . ?
C9 H9B 0.9800 . ?
C9 H9C 0.9800 . ?
C10 Rb1 3.704(4) 3 ?
C10 H10A 0.97(4) . ?
C10 H10B 0.96(3) . ?
C10 H10C 0.98(3) . ?
C11 C12 1.506(4) . ?
C11 H11A 0.9900 . ?
C11 H11B 0.9900 . ?
C12 C15 1.502(5) . ?
C12 C13 1.502(5) . ?
C12 C14 1.517(4) . ?
C13 H13A 0.9800 . ?
C13 H13B 0.9800 . ?
C13 H13C 0.9800 . ?
C14 H14A 0.9800 . ?
C14 H14B 0.9800 . ?
C14 H14C 0.9800 . ?
C15 H15A 0.9800 . ?
C15 H15B 0.9800 . ?
C15 H15C 0.9800 . ?
C16 C17 1.519(3) . ?
C16 H16A 0.97(3) . ?
C16 H16B 0.98(3) . ?
C17 C20 1.520(4) . ?
C17 C18 1.522(4) . ?
C17 C19 1.529(4) . ?
C18 H18A 0.9800 . ?
C18 H18B 0.9800 . ?
C18 H18C 0.9800 . ?
C19 H19A 0.9800 . ?
C19 H19B 0.9800 . ?
C19 H19C 0.9800 . ?
C20 H20A 0.9800 . ?
C20 H20B 0.9800 . ?
C20 H20C 0.9800 . ?
C21 C22 1.531(3) . ?
C21 H21A 0.97(3) . ?
C21 H21B 0.99(3) . ?
C22 C24 1.520(4) . ?
C22 C23 1.522(4) . ?
C22 C25 1.526(4) . ?
C23 H23A 0.9800 . ?
C23 H23B 0.9800 . ?
C23 H23C 0.9800 . ?
C24 H24A 0.9800 . ?
C24 H24B 0.9800 . ?
C24 H24C 0.9800 . ?
C25 H25C 0.94(4) . ?
C25 H25A 0.95(3) . ?
C25 H25B 0.94(3) . ?
C26 C27 1.353(5) . ?
C26 H26 0.9500 . ?
C27 C28 1.339(6) . ?
C27 H27 0.9500 . ?
C28 C29 1.337(6) . ?
C28 H28 0.9500 . ?
C29 C30 1.390(6) . ?
C29 H29 0.9500 . ?
C30 H30 0.9500 . ?
